data_1513350
loop_
_publ_author_name
'Allan, Laura E. N.'
'MacDonald, Jarret P.'
'Nichol, Gary S.'
'Shaver, Michael P.'

_publ_section_title
;
 Single Component Iron Catalysts for Atom Transfer and Organometallic
 Mediated Radical Polymerizations: Mechanistic Studies and Reaction Scope
;
_journal_issue 4
_journal_name_full Macromolecules
_journal_page_first 1249
_journal_paper_doi 10.1021/ma402381x
_journal_volume 47
_journal_year 2014
_chemical_formula_sum 'C50 H53.08 Cl10 Fe1.46 Li2 N4 O4'
_chemical_formula_weight 1223.92
_chemical_name_systematic
; 
 ? 
;
_space_group_crystal_system monoclinic
_space_group_IT_number 15
_space_group_name_Hall '-C 2yc'
_space_group_name_H-M_alt 'C 1 2/c 1'
_symmetry_space_group_name_Hall '-C 2yc'
_symmetry_space_group_name_H-M 'C 1 2/c 1'
_atom_sites_solution_hydrogens geom
_atom_sites_solution_primary heavy
_atom_sites_solution_secondary difmap
_audit_creation_method SHELXL-2013
_cell_angle_alpha 90
_cell_angle_beta 99.2166(14)
_cell_angle_gamma 90
_cell_formula_units_Z 4
_cell_length_a 15.1373(2)
_cell_length_b 19.6216(3)
_cell_length_c 18.5258(3)
_cell_measurement_reflns_used 11846
_cell_measurement_temperature 120(2)
_cell_measurement_theta_max 75.8190
_cell_measurement_theta_min 4.1560
_cell_volume 5431.46(14)
_computing_cell_refinement CrysAlisPRO
_computing_data_collection CrysAlisPRO
_computing_data_reduction CrysAlisPRO
_computing_molecular_graphics SHELXTL
_computing_publication_material SHELXTL
_computing_structure_refinement 'SHELXL-2013 (Sheldrick, 2013)'
_computing_structure_solution SHELXTL
_diffrn_ambient_temperature 120(2)
_diffrn_detector_area_resol_mean 5.1574
_diffrn_measured_fraction_theta_full 1.000
_diffrn_measured_fraction_theta_max 0.992
_diffrn_measurement_device_type 'SuperNova, Dual, Cu at zero, Atlas'
_diffrn_measurement_method '\w scans'
_diffrn_radiation_type CuK\a
_diffrn_radiation_wavelength 1.54184
_diffrn_reflns_av_R_equivalents 0.0324
_diffrn_reflns_av_unetI/netI 0.0247
_diffrn_reflns_Laue_measured_fraction_full 1.000
_diffrn_reflns_Laue_measured_fraction_max 0.992
_diffrn_reflns_limit_h_max 18
_diffrn_reflns_limit_h_min -17
_diffrn_reflns_limit_k_max 22
_diffrn_reflns_limit_k_min -24
_diffrn_reflns_limit_l_max 23
_diffrn_reflns_limit_l_min -22
_diffrn_reflns_number 22852
_diffrn_reflns_point_group_measured_fraction_full 1.000
_diffrn_reflns_point_group_measured_fraction_max 0.992
_diffrn_reflns_theta_full 67.684
_diffrn_reflns_theta_max 76.011
_diffrn_reflns_theta_min 3.718
_exptl_absorpt_coefficient_mu 8.079
_exptl_absorpt_correction_T_max 0.771
_exptl_absorpt_correction_T_min 0.540
_exptl_absorpt_correction_type gaussian
_exptl_absorpt_process_details CrysAlisPRO
_exptl_crystal_colour colourless
_exptl_crystal_density_diffrn 1.497
_exptl_crystal_description block
_exptl_crystal_F_000 2508
_exptl_crystal_size_max 0.257
_exptl_crystal_size_mid 0.134
_exptl_crystal_size_min 0.069
_refine_diff_density_max 0.841
_refine_diff_density_min -0.325
_refine_diff_density_rms 0.056
_refine_ls_extinction_method none
_refine_ls_goodness_of_fit_ref 1.071
_refine_ls_hydrogen_treatment constr
_refine_ls_matrix_type full
_refine_ls_number_parameters 439
_refine_ls_number_reflns 5637
_refine_ls_number_restraints 76
_refine_ls_restrained_S_all 1.070
_refine_ls_R_factor_all 0.0484
_refine_ls_R_factor_gt 0.0453
_refine_ls_shift/su_max 0.000
_refine_ls_shift/su_mean 0.000
_refine_ls_structure_factor_coef Fsqd
_refine_ls_weighting_details 'w=1/[\s^2^(Fo^2^)+(0.0440P)^2^+13.0628P] where P=(Fo^2^+2Fc^2^)/3'
_refine_ls_weighting_scheme calc
_refine_ls_wR_factor_gt 0.1115
_refine_ls_wR_factor_ref 0.1138
_reflns_Friedel_coverage 0.000
_reflns_number_gt 5241
_reflns_number_total 5637
_reflns_threshold_expression 'I > 2\s(I)'
_cod_data_source_file ma402381x_si_003.cif
_cod_data_source_block ms3002x2
_cod_original_cell_volume 5431.47(14)
_cod_database_code 1513350
_shelx_space_group_comment
; 
The symmetry employed for this shelxl refinement is uniquely defined 
by the following loop, which should always be used as a source of 
symmetry information in preference to the above space-group names. 
They are only intended as comments. 
;
_shelx_estimated_absorpt_t_min 0.231
_shelx_estimated_absorpt_t_max 0.606
_shelxl_version_number 2013-4

loop_
_space_group_symop_operation_xyz
'x, y, z'
'-x, y, -z+1/2'
'x+1/2, y+1/2, z'
'-x+1/2, y+1/2, -z+1/2'
'-x, -y, -z'
'x, -y, z-1/2'
'-x+1/2, -y+1/2, -z'
'x+1/2, -y+1/2, z-1/2'

loop_
_atom_site_label
_atom_site_type_symbol
_atom_site_fract_x
_atom_site_fract_y
_atom_site_fract_z
_atom_site_U_iso_or_equiv
_atom_site_adp_type
_atom_site_occupancy
_atom_site_site_symmetry_order
_atom_site_calc_flag
_atom_site_refinement_flags_posn
_atom_site_refinement_flags_adp
_atom_site_refinement_flags_occupancy
_atom_site_disorder_assembly
_atom_site_disorder_group
Fe1 Fe 0.26564(3) 0.32290(2) 0.06986(3) 0.02242(16) Uani 0.7293(18) 1 d . . P A 1
Cl1 Cl 0.00918(15) 0.23110(13) 0.14482(16) 0.0403(4) Uani 0.7293(18) 1 d . . P A 1
Cl2 Cl -0.14274(14) 0.47933(11) 0.15931(13) 0.0618(5) Uani 0.7293(18) 1 d . . P A 1
Cl3 Cl 0.57609(10) 0.30824(7) 0.06581(9) 0.0327(3) Uani 0.7293(18) 1 d . . P A 1
Cl4 Cl 0.61550(19) 0.57184(11) 0.14410(16) 0.0504(5) Uani 0.7293(18) 1 d . . P A 1
Cl5 Cl 0.28292(5) 0.19446(4) 0.07616(5) 0.0279(2) Uani 0.7293(18) 1 d . . P A 1
Li1 Li 0.1303(5) 0.2087(3) 0.0525(4) 0.049(2) Uani 0.7293(18) 1 d . . P A 1
Cl1' Cl 0.0342(5) 0.2178(4) 0.1469(5) 0.0451(13) Uani 0.2707(18) 1 d . . P A 2
Cl2' Cl -0.1291(6) 0.4593(3) 0.1740(6) 0.116(4) Uani 0.2707(18) 1 d . . P A 2
Cl3' Cl 0.5515(3) 0.28730(19) 0.0663(2) 0.0317(8) Uani 0.2707(18) 1 d . . P A 2
Cl4' Cl 0.6092(4) 0.5530(3) 0.1307(4) 0.0417(10) Uani 0.2707(18) 1 d . . P A 2
Cl5' Cl 0.31409(16) 0.18841(11) 0.12258(13) 0.0324(6) Uani 0.2707(18) 1 d . . P A 2
Li1' Li 0.1073(10) 0.2641(8) -0.0412(8) 0.029(3) Uani 0.2707(18) 1 d . . P A 2
C1 C 0.07640(17) 0.34194(15) 0.09007(14) 0.0350(6) Uani 1 1 d . . . . .
C2 C 0.0100(2) 0.31555(17) 0.12723(16) 0.0440(7) Uani 1 1 d . . . . .
C3 C -0.0563(2) 0.3551(2) 0.14954(19) 0.0568(9) Uani 1 1 d . . . . .
H3 H -0.1005 0.3352 0.1741 0.068 Uiso 1 1 calc R U . . .
C4 C -0.0568(2) 0.4235(2) 0.1354(2) 0.0570(9) Uani 1 1 d . . . . .
C5 C 0.0087(2) 0.45265(18) 0.10082(18) 0.0470(7) Uani 1 1 d . . . . .
H5 H 0.0084 0.5005 0.0927 0.056 Uiso 1 1 calc R U . . .
C6 C 0.07490(18) 0.41264(15) 0.07783(16) 0.0370(6) Uani 1 1 d . . . . .
C7 C 0.14456(18) 0.44560(14) 0.03898(16) 0.0375(6) Uani 1 1 d . . . . .
H7A H 0.1317 0.4950 0.0340 0.045 Uiso 1 1 calc R U . A 1
H7B H 0.1393 0.4262 -0.0109 0.045 Uiso 1 1 calc R U . A 1
C8 C 0.43252(18) 0.39194(13) 0.05499(14) 0.0343(6) Uani 1 1 d . . . . .
C9 C 0.5259(2) 0.38479(16) 0.07393(15) 0.0406(7) Uani 1 1 d . . . . .
C10 C 0.5817(2) 0.43801(17) 0.09909(15) 0.0426(7) Uani 1 1 d . . . . .
H10 H 0.6445 0.4314 0.1112 0.051 Uiso 1 1 calc R U . . .
C11 C 0.5441(2) 0.50080(17) 0.10629(18) 0.0456(7) Uani 1 1 d . . . . .
C12 C 0.4530(2) 0.51144(15) 0.08565(19) 0.0447(7) Uani 1 1 d . . . . .
H12 H 0.4287 0.5557 0.0894 0.054 Uiso 1 1 calc R U . . .
C13 C 0.39716(19) 0.45792(14) 0.05960(17) 0.0389(6) Uani 1 1 d . . . . .
C14 C 0.29830(18) 0.46941(13) 0.03259(18) 0.0390(6) Uani 1 1 d . . . . .
H14A H 0.2860 0.5190 0.0315 0.047 Uiso 1 1 calc R U . A 1
H14B H 0.2834 0.4520 -0.0181 0.047 Uiso 1 1 calc R U . A 1
O1 O 0.13659(12) 0.30176(9) 0.06838(11) 0.0351(4) Uani 0.7293(18) 1 d . . P A 1
O2 O 0.38009(13) 0.33900(10) 0.03390(10) 0.0383(4) Uani 0.7293(18) 1 d . . P A 1
N1 N 0.2409(6) 0.4362(4) 0.0778(5) 0.0253(14) Uani 0.7293(18) 1 d D U P A 1
C15 C 0.2549(7) 0.4550(5) 0.1571(4) 0.0359(15) Uani 0.7293(18) 1 d D U P A 1
H15A H 0.1977 0.4501 0.1760 0.043 Uiso 0.7293(18) 1 calc R U P A 1
H15B H 0.2735 0.5034 0.1625 0.043 Uiso 0.7293(18) 1 calc R U P A 1
C16 C 0.3260(4) 0.4106(3) 0.2025(3) 0.0349(11) Uani 0.7293(18) 1 d D U P A 1
H16A H 0.3855 0.4220 0.1901 0.042 Uiso 0.7293(18) 1 calc R U P A 1
H16B H 0.3272 0.4204 0.2550 0.042 Uiso 0.7293(18) 1 calc R U P A 1
N2 N 0.3080(4) 0.3376(3) 0.1889(3) 0.0308(11) Uani 0.7293(18) 1 d D U P A 1
C17 C 0.2396(5) 0.3128(4) 0.2306(5) 0.0354(15) Uani 0.7293(18) 1 d D U P A 1
H17A H 0.2629 0.3152 0.2830 0.053 Uiso 0.7293(18) 1 calc R U P A 1
H17B H 0.2245 0.2655 0.2169 0.053 Uiso 0.7293(18) 1 calc R U P A 1
H17C H 0.1859 0.3412 0.2195 0.053 Uiso 0.7293(18) 1 calc R U P A 1
C18 C 0.3908(3) 0.2980(3) 0.2151(3) 0.0406(10) Uani 0.7293(18) 1 d D U P A 1
H18A H 0.4111 0.3077 0.2669 0.061 Uiso 0.7293(18) 1 calc R U P A 1
H18B H 0.4376 0.3111 0.1868 0.061 Uiso 0.7293(18) 1 calc R U P A 1
H18C H 0.3783 0.2492 0.2086 0.061 Uiso 0.7293(18) 1 calc R U P A 1
O1' O 0.13659(12) 0.30176(9) 0.06838(11) 0.0351(4) Uani 0.2707(18) 1 d . . P A 2
H1O' H 0.1277 0.2614 0.0806 0.042 Uiso 0.2707(18) 1 calc R U P A 2
O2' O 0.38009(13) 0.33900(10) 0.03390(10) 0.0383(4) Uani 0.2707(18) 1 d . . P A 2
H2O' H 0.3266 0.3520 0.0246 0.046 Uiso 0.2707(18) 1 calc R U P A 2
N1' N 0.2282(18) 0.4263(13) 0.0703(11) 0.023(4) Uani 0.2707(18) 1 d D U P A 2
C15' C 0.2390(19) 0.4641(13) 0.1412(10) 0.035(4) Uani 0.2707(18) 1 d D U P A 2
H15C H 0.2583 0.5114 0.1333 0.042 Uiso 0.2707(18) 1 calc R U P A 2
H15D H 0.1805 0.4663 0.1586 0.042 Uiso 0.2707(18) 1 calc R U P A 2
C16' C 0.3054(14) 0.4314(9) 0.1979(11) 0.054(4) Uani 0.2707(18) 1 d D U P A 2
H16C H 0.3661 0.4443 0.1895 0.065 Uiso 0.2707(18) 1 calc R U P A 2
H16D H 0.2974 0.4496 0.2463 0.065 Uiso 0.2707(18) 1 calc R U P A 2
N2' N 0.3000(10) 0.3577(8) 0.2000(8) 0.036(3) Uani 0.2707(18) 1 d D U P A 2
C17' C 0.2394(17) 0.3279(13) 0.2440(14) 0.050(6) Uani 0.2707(18) 1 d D U P A 2
H17D H 0.2610 0.3373 0.2958 0.076 Uiso 0.2707(18) 1 calc R U P A 2
H17E H 0.2365 0.2785 0.2360 0.076 Uiso 0.2707(18) 1 calc R U P A 2
H17F H 0.1796 0.3476 0.2300 0.076 Uiso 0.2707(18) 1 calc R U P A 2
C18' C 0.3917(10) 0.3352(11) 0.2281(9) 0.076(5) Uani 0.2707(18) 1 d D U P A 2
H18D H 0.4016 0.3365 0.2817 0.115 Uiso 0.2707(18) 1 calc R U P A 2
H18E H 0.4345 0.3655 0.2098 0.115 Uiso 0.2707(18) 1 calc R U P A 2
H18F H 0.4001 0.2885 0.2117 0.115 Uiso 0.2707(18) 1 calc R U P A 2
C19 C 0.6313(4) 0.1460(2) 0.0648(3) 0.0930(18) Uani 1 1 d . . . . .
H19 H 0.5777 0.1413 0.0307 0.112 Uiso 1 1 calc R U . . .
C20 C 0.7100(4) 0.1590(2) 0.0388(3) 0.0894(17) Uani 1 1 d . . . . .
H20 H 0.7108 0.1632 -0.0122 0.107 Uiso 1 1 calc R U . . .
C21 C 0.7867(3) 0.1658(2) 0.0879(3) 0.0735(12) Uani 1 1 d . . . . .
H21 H 0.8411 0.1764 0.0711 0.088 Uiso 1 1 calc R U . . .
C22 C 0.7862(3) 0.15765(19) 0.1602(3) 0.0652(10) Uani 1 1 d . . . . .
H22 H 0.8412 0.1613 0.1928 0.078 Uiso 1 1 calc R U . . .
C23 C 0.7098(3) 0.1444(2) 0.1883(3) 0.0774(13) Uani 1 1 d . . . . .
H23 H 0.7112 0.1386 0.2394 0.093 Uiso 1 1 calc R U . . .
C24 C 0.6271(3) 0.1396(2) 0.1378(4) 0.0852(17) Uani 1 1 d . . . . .
C25 C 0.5434(5) 0.1304(3) 0.1655(5) 0.148(3) Uani 1 1 d . . . . .
H25A H 0.4945 0.1246 0.1244 0.223 Uiso 1 1 calc R U . . .
H25B H 0.5317 0.1706 0.1940 0.223 Uiso 1 1 calc R U . . .
H25C H 0.5475 0.0899 0.1968 0.223 Uiso 1 1 calc R U . . .

loop_
_atom_site_aniso_label
_atom_site_aniso_U_11
_atom_site_aniso_U_22
_atom_site_aniso_U_33
_atom_site_aniso_U_23
_atom_site_aniso_U_13
_atom_site_aniso_U_12
Fe1 0.0213(3) 0.0186(3) 0.0276(3) -0.00078(18) 0.00480(18) -0.00137(18)
Cl1 0.0400(11) 0.0375(11) 0.0471(7) -0.0001(7) 0.0183(8) -0.0078(7)
Cl2 0.0439(7) 0.0605(12) 0.0878(10) -0.0065(9) 0.0315(7) 0.0176(8)
Cl3 0.0305(7) 0.0270(7) 0.0405(5) -0.0033(5) 0.0060(5) 0.0039(4)
Cl4 0.0479(7) 0.0361(11) 0.0690(12) -0.0216(7) 0.0144(7) -0.0223(8)
Cl5 0.0295(4) 0.0223(3) 0.0322(5) -0.0006(3) 0.0059(4) -0.0003(3)
Li1 0.072(5) 0.027(3) 0.063(4) -0.030(3) 0.053(4) -0.027(3)
Cl1' 0.049(4) 0.033(2) 0.058(2) 0.0064(17) 0.024(3) 0.0044(19)
Cl2' 0.113(5) 0.057(3) 0.210(8) 0.029(4) 0.121(6) 0.044(3)
Cl3' 0.0309(19) 0.0237(18) 0.0398(14) -0.0034(14) 0.0041(13) 0.0085(12)
Cl4' 0.0396(19) 0.030(3) 0.055(3) -0.0106(19) 0.0061(17) -0.012(2)
Cl5' 0.0360(12) 0.0344(12) 0.0258(13) 0.0068(8) 0.0021(10) 0.0083(9)
Li1' 0.028(7) 0.026(7) 0.031(7) 0.001(6) 0.003(6) 0.004(6)
C1 0.0278(12) 0.0425(15) 0.0337(13) 0.0026(11) 0.0021(10) -0.0020(11)
C2 0.0436(16) 0.0507(18) 0.0385(15) -0.0022(13) 0.0095(12) -0.0147(13)
C3 0.0504(19) 0.074(2) 0.0524(19) -0.0132(17) 0.0265(15) -0.0156(17)
C4 0.0394(17) 0.071(2) 0.066(2) -0.0126(18) 0.0231(15) -0.0008(16)
C5 0.0356(15) 0.0495(18) 0.0575(18) -0.0034(14) 0.0126(13) 0.0050(13)
C6 0.0279(13) 0.0392(15) 0.0441(15) 0.0042(12) 0.0060(11) 0.0029(11)
C7 0.0318(13) 0.0301(13) 0.0518(16) 0.0098(11) 0.0109(12) 0.0106(10)
C8 0.0387(14) 0.0300(13) 0.0374(13) 0.0091(10) 0.0161(11) 0.0064(11)
C9 0.0446(16) 0.0468(16) 0.0336(13) 0.0120(12) 0.0161(12) 0.0225(13)
C10 0.0345(14) 0.0584(19) 0.0363(14) 0.0093(13) 0.0101(11) 0.0075(13)
C11 0.0389(16) 0.0480(17) 0.0524(17) 0.0109(14) 0.0152(13) -0.0015(13)
C12 0.0390(15) 0.0318(14) 0.067(2) 0.0143(13) 0.0203(14) 0.0025(11)
C13 0.0346(14) 0.0322(14) 0.0533(16) 0.0136(12) 0.0179(12) 0.0066(11)
C14 0.0337(14) 0.0240(12) 0.0621(18) 0.0116(12) 0.0165(13) 0.0047(10)
O1 0.0287(9) 0.0296(9) 0.0460(10) 0.0063(8) 0.0030(8) -0.0023(7)
O2 0.0447(11) 0.0335(10) 0.0407(10) 0.0072(8) 0.0190(8) 0.0144(8)
N1 0.020(3) 0.013(3) 0.043(3) -0.0083(17) 0.0056(18) -0.004(2)
C15 0.031(4) 0.036(3) 0.040(3) -0.016(2) 0.005(3) -0.002(2)
C16 0.032(2) 0.040(3) 0.033(2) -0.0118(19) 0.0053(17) -0.005(2)
N2 0.0290(18) 0.038(3) 0.026(2) -0.0045(18) 0.0047(15) -0.0031(17)
C17 0.039(2) 0.043(3) 0.026(3) -0.004(3) 0.010(2) -0.002(2)
C18 0.035(2) 0.056(3) 0.029(2) 0.0020(19) -0.0015(15) 0.0040(19)
O1' 0.0287(9) 0.0296(9) 0.0460(10) 0.0063(8) 0.0030(8) -0.0023(7)
O2' 0.0447(11) 0.0335(10) 0.0407(10) 0.0072(8) 0.0190(8) 0.0144(8)
N1' 0.026(7) 0.017(6) 0.027(5) -0.008(4) 0.007(4) -0.018(4)
C15' 0.032(8) 0.037(7) 0.033(6) -0.015(5) -0.001(5) 0.000(5)
C16' 0.053(9) 0.064(9) 0.045(6) -0.011(5) 0.004(6) -0.003(6)
N2' 0.040(5) 0.050(8) 0.016(5) -0.011(5) 0.004(4) -0.005(5)
C17' 0.057(8) 0.069(13) 0.030(9) -0.022(7) 0.021(6) -0.016(8)
C18' 0.051(6) 0.130(13) 0.049(8) -0.015(9) 0.008(5) 0.008(7)
C19 0.090(4) 0.057(3) 0.116(4) -0.042(3) -0.034(3) 0.027(2)
C20 0.087(3) 0.042(2) 0.128(4) -0.023(2) -0.019(3) 0.021(2)
C21 0.086(3) 0.044(2) 0.087(3) -0.019(2) 0.003(2) 0.0105(19)
C22 0.058(2) 0.0436(19) 0.092(3) -0.0206(19) 0.005(2) 0.0063(16)
C23 0.090(3) 0.046(2) 0.097(3) -0.032(2) 0.018(3) 0.005(2)
C24 0.055(2) 0.043(2) 0.155(5) -0.043(3) 0.009(3) 0.0047(17)
C25 0.119(5) 0.086(4) 0.256(10) -0.084(5) 0.079(6) -0.029(4)

loop_
_atom_type_symbol
_atom_type_description
_atom_type_scat_dispersion_real
_atom_type_scat_dispersion_imag
_atom_type_scat_source
C C 0.0181 0.0091 'International Tables Vol C Tables 4.2.6.8 and 6.1.1.4'
H H 0.0000 0.0000 'International Tables Vol C Tables 4.2.6.8 and 6.1.1.4'
N N 0.0311 0.0180 'International Tables Vol C Tables 4.2.6.8 and 6.1.1.4'
O O 0.0492 0.0322 'International Tables Vol C Tables 4.2.6.8 and 6.1.1.4'
Cl Cl 0.3639 0.7018 'International Tables Vol C Tables 4.2.6.8 and 6.1.1.4'
Fe Fe -1.1336 3.1974 'International Tables Vol C Tables 4.2.6.8 and 6.1.1.4'
Li Li 0.0008 0.0003 'International Tables Vol C Tables 4.2.6.8 and 6.1.1.4'

loop_
_geom_angle_atom_site_label_1
_geom_angle_atom_site_label_2
_geom_angle_atom_site_label_3
_geom_angle
_geom_angle_site_symmetry_1
_geom_angle_site_symmetry_3
O2 Fe1 O1 159.69(9) . .
O2 Fe1 N2 100.67(15) . .
O1 Fe1 N2 99.65(15) . .
O2 Fe1 N1 91.6(3) . .
O1 Fe1 N1 91.9(3) . .
N2 Fe1 N1 80.3(3) . .
O2 Fe1 Cl5 94.87(6) . .
O1 Fe1 Cl5 83.53(6) . .
N2 Fe1 Cl5 94.13(14) . .
N1 Fe1 Cl5 172.2(3) . .
O2 Fe1 Cl5 78.23(6) . 7
O1 Fe1 Cl5 81.46(6) . 7
N2 Fe1 Cl5 178.89(15) . 7
N1 Fe1 Cl5 99.6(2) . 7
Cl5 Fe1 Cl5 86.01(3) . 7
O2 Fe1 Li1 134.32(13) . .
O1 Fe1 Li1 36.58(15) . .
N2 Fe1 Li1 106.6(2) . .
N1 Fe1 Li1 128.3(3) . .
Cl5 Fe1 Li1 47.92(16) . .
Cl5 Fe1 Li1 74.31(15) 7 .
O2 Fe1 Li1 36.03(15) . 7
O1 Fe1 Li1 125.02(16) . 7
N2 Fe1 Li1 132.1(2) . 7
N1 Fe1 Li1 111.2(3) . 7
Cl5 Fe1 Li1 76.62(13) . 7
Cl5 Fe1 Li1 46.85(17) 7 7
Li1 Fe1 Li1 101.19(14) . 7
C2 Cl1 Li1 90.6(2) . .
Li1 Cl5 Fe1 77.13(15) . .
Li1 Cl5 Fe1 73.83(17) . 7
Fe1 Cl5 Fe1 93.98(3) . 7
O2 Li1 O1 129.4(5) 7 .
O2 Li1 Cl5 92.7(3) 7 .
O1 Li1 Cl5 93.7(3) . .
O2 Li1 Cl1 130.8(4) 7 .
O1 Li1 Cl1 76.4(2) . .
Cl5 Li1 Cl1 130.9(3) . .
O2 Li1 Fe1 115.6(3) 7 .
O1 Li1 Fe1 39.95(14) . .
Cl5 Li1 Fe1 54.95(14) . .
Cl1 Li1 Fe1 109.00(19) . .
O2 Li1 Fe1 39.24(13) 7 7
O1 Li1 Fe1 107.5(3) . 7
Cl5 Li1 Fe1 59.32(13) . 7
Cl1 Li1 Fe1 169.4(3) . 7
Fe1 Li1 Fe1 78.80(14) . 7
C9 Cl3' Li1' 101.8(4) . 7
O2' Li1' Cl5' 113.6(7) 7 7
O2' Li1' Cl3' 72.4(5) 7 7
Cl5' Li1' Cl3' 127.9(6) 7 7
O1 C1 C6 122.5(2) . .
O1 C1 C2 120.9(3) . .
C6 C1 C2 116.6(3) . .
C3 C2 C1 123.4(3) . .
C3 C2 Cl1 117.7(3) . .
C1 C2 Cl1 118.9(3) . .
C3 C2 Cl1' 127.7(3) . .
C1 C2 Cl1' 108.8(3) . .
C4 C3 C2 118.3(3) . .
C4 C3 H3 120.8 . .
C2 C3 H3 120.8 . .
C3 C4 C5 120.8(3) . .
C3 C4 Cl2' 109.5(4) . .
C5 C4 Cl2' 129.0(4) . .
C3 C4 Cl2 121.9(3) . .
C5 C4 Cl2 117.3(3) . .
C4 C5 C6 120.8(3) . .
C4 C5 H5 119.6 . .
C6 C5 H5 119.6 . .
C5 C6 C1 120.1(3) . .
C5 C6 C7 119.7(3) . .
C1 C6 C7 120.3(2) . .
N1' C7 C6 110.5(11) . .
C6 C7 N1 114.1(4) . .
C6 C7 H7A 108.7 . .
N1 C7 H7A 108.7 . .
C6 C7 H7B 108.7 . .
N1 C7 H7B 108.7 . .
H7A C7 H7B 107.6 . .
O2 C8 C9 121.6(2) . .
O2 C8 C13 121.5(2) . .
C9 C8 C13 116.9(3) . .
C10 C9 C8 123.1(3) . .
C10 C9 Cl3 116.2(2) . .
C8 C9 Cl3 120.7(3) . .
C10 C9 Cl3' 130.3(2) . .
C8 C9 Cl3' 106.3(2) . .
C11 C10 C9 118.2(3) . .
C11 C10 H10 120.9 . .
C9 C10 H10 120.9 . .
C10 C11 C12 121.2(3) . .
C10 C11 Cl4' 113.3(4) . .
C12 C11 Cl4' 125.4(4) . .
C10 C11 Cl4 119.5(3) . .
C12 C11 Cl4 119.4(3) . .
C13 C12 C11 120.4(3) . .
C13 C12 H12 119.8 . .
C11 C12 H12 119.8 . .
C12 C13 C8 120.1(3) . .
C12 C13 C14 121.1(2) . .
C8 C13 C14 118.7(3) . .
N1 C14 C13 113.1(4) . .
C13 C14 N1' 117.7(10) . .
N1 C14 H14A 109.0 . .
C13 C14 H14A 109.0 . .
N1 C14 H14B 109.0 . .
C13 C14 H14B 109.0 . .
H14A C14 H14B 107.8 . .
C1 O1 Li1 128.3(3) . .
C1 O1 Fe1 126.61(17) . .
Li1 O1 Fe1 103.5(2) . .
C8 O2 Li1 128.2(2) . 7
C8 O2 Fe1 122.71(16) . .
Li1 O2 Fe1 104.7(2) 7 .
C14 N1 C15 116.8(7) . .
C14 N1 C7 106.7(6) . .
C15 N1 C7 114.0(6) . .
C14 N1 Fe1 106.4(5) . .
C15 N1 Fe1 107.9(6) . .
C7 N1 Fe1 104.1(4) . .
N1 C15 C16 112.1(6) . .
N1 C15 H15A 109.2 . .
C16 C15 H15A 109.2 . .
N1 C15 H15B 109.2 . .
C16 C15 H15B 109.2 . .
H15A C15 H15B 107.9 . .
N2 C16 C15 111.5(4) . .
N2 C16 H16A 109.3 . .
C15 C16 H16A 109.3 . .
N2 C16 H16B 109.3 . .
C15 C16 H16B 109.3 . .
H16A C16 H16B 108.0 . .
C17 N2 C16 111.1(4) . .
C17 N2 C18 106.5(5) . .
C16 N2 C18 109.2(4) . .
C17 N2 Fe1 111.3(4) . .
C16 N2 Fe1 108.2(4) . .
C18 N2 Fe1 110.5(3) . .
N2 C17 H17A 109.5 . .
N2 C17 H17B 109.5 . .
H17A C17 H17B 109.5 . .
N2 C17 H17C 109.5 . .
H17A C17 H17C 109.5 . .
H17B C17 H17C 109.5 . .
N2 C18 H18A 109.5 . .
N2 C18 H18B 109.5 . .
H18A C18 H18B 109.5 . .
N2 C18 H18C 109.5 . .
H18A C18 H18C 109.5 . .
H18B C18 H18C 109.5 . .
C7 N1' C15' 101.6(17) . .
C7 N1' C14 107.6(16) . .
C15' N1' C14 97.7(17) . .
C16' C15' N1' 112.0(17) . .
C16' C15' H15C 109.2 . .
N1' C15' H15C 109.2 . .
C16' C15' H15D 109.2 . .
N1' C15' H15D 109.2 . .
H15C C15' H15D 107.9 . .
N2' C16' C15' 114.7(15) . .
N2' C16' H16C 108.6 . .
C15' C16' H16C 108.6 . .
N2' C16' H16D 108.6 . .
C15' C16' H16D 108.6 . .
H16C C16' H16D 107.6 . .
C17' N2' C16' 117.6(14) . .
C17' N2' C18' 109.1(16) . .
C16' N2' C18' 104.8(13) . .
N2' C17' H17D 109.5 . .
N2' C17' H17E 109.5 . .
H17D C17' H17E 109.5 . .
N2' C17' H17F 109.5 . .
H17D C17' H17F 109.5 . .
H17E C17' H17F 109.5 . .
N2' C18' H18D 109.5 . .
N2' C18' H18E 109.5 . .
H18D C18' H18E 109.5 . .
N2' C18' H18F 109.5 . .
H18D C18' H18F 109.5 . .
H18E C18' H18F 109.5 . .
C24 C19 C20 122.8(5) . .
C24 C19 H19 118.6 . .
C20 C19 H19 118.6 . .
C21 C20 C19 118.4(6) . .
C21 C20 H20 120.8 . .
C19 C20 H20 120.8 . .
C22 C21 C20 120.8(5) . .
C22 C21 H21 119.6 . .
C20 C21 H21 119.6 . .
C21 C22 C23 122.7(4) . .
C21 C22 H22 118.7 . .
C23 C22 H22 118.7 . .
C22 C23 C24 117.7(5) . .
C22 C23 H23 121.2 . .
C24 C23 H23 121.2 . .
C19 C24 C23 117.6(5) . .
C19 C24 C25 122.8(6) . .
C23 C24 C25 119.7(6) . .
C24 C25 H25A 109.5 . .
C24 C25 H25B 109.5 . .
H25A C25 H25B 109.5 . .
C24 C25 H25C 109.5 . .
H25A C25 H25C 109.5 . .
H25B C25 H25C 109.5 . .

loop_
_geom_bond_atom_site_label_1
_geom_bond_atom_site_label_2
_geom_bond_distance
_geom_bond_site_symmetry_2
Fe1 O2 1.979(2) .
Fe1 O1 1.9928(18) .
Fe1 N2 2.215(6) .
Fe1 N1 2.263(8) .
Fe1 Cl5 2.5344(9) .
Fe1 Cl5 2.7088(10) 7
Fe1 Li1 3.018(6) .
Fe1 Li1 3.025(6) 7
Cl1 C2 1.689(4) .
Cl1 Li1 2.736(6) .
Cl2 C4 1.809(4) .
Cl3 C9 1.701(3) .
Cl4 C11 1.833(4) .
Cl5 Li1 2.298(8) .
Cl5 Fe1 2.7088(10) 7
Li1 O2 1.840(6) 7
Li1 O1 1.850(6) .
Li1 Fe1 3.025(6) 7
Cl1' C2 1.977(8) .
Cl2' C4 1.566(8) .
Cl3' C9 1.961(5) .
Cl3' Li1' 2.580(16) 7
Cl4' C11 1.444(6) .
Cl5' Li1' 2.265(16) 7
Li1' O2' 2.034(15) 7
Li1' Cl5' 2.265(16) 7
Li1' Cl3' 2.580(16) 7
C1 O1 1.316(3) .
C1 C6 1.405(4) .
C1 C2 1.406(4) .
C2 C3 1.383(5) .
C3 C4 1.369(6) .
C3 H3 0.9500 .
C4 C5 1.386(5) .
C5 C6 1.393(4) .
C5 H5 0.9500 .
C6 C7 1.514(4) .
C7 N1' 1.36(3) .
C7 N1 1.531(9) .
C7 H7A 0.9900 .
C7 H7B 0.9900 .
C8 O2 1.328(3) .
C8 C9 1.408(4) .
C8 C13 1.409(4) .
C9 C10 1.376(5) .
C10 C11 1.372(5) .
C10 H10 0.9500 .
C11 C12 1.387(4) .
C12 C13 1.385(4) .
C12 H12 0.9500 .
C13 C14 1.517(4) .
C14 N1 1.455(11) .
C14 N1' 1.60(3) .
C14 H14A 0.9900 .
C14 H14B 0.9900 .
O2 Li1 1.840(6) 7
N1 C15 1.496(7) .
C15 C16 1.527(7) .
C15 H15A 0.9900 .
C15 H15B 0.9900 .
C16 N2 1.472(6) .
C16 H16A 0.9900 .
C16 H16B 0.9900 .
N2 C17 1.469(6) .
N2 C18 1.488(6) .
C17 H17A 0.9800 .
C17 H17B 0.9800 .
C17 H17C 0.9800 .
C18 H18A 0.9800 .
C18 H18B 0.9800 .
C18 H18C 0.9800 .
N1' C15' 1.494(15) .
C15' C16' 1.480(15) .
C15' H15C 0.9900 .
C15' H15D 0.9900 .
C16' N2' 1.449(14) .
C16' H16C 0.9900 .
C16' H16D 0.9900 .
N2' C17' 1.445(14) .
N2' C18' 1.471(14) .
C17' H17D 0.9800 .
C17' H17E 0.9800 .
C17' H17F 0.9800 .
C18' H18D 0.9800 .
C18' H18E 0.9800 .
C18' H18F 0.9800 .
C19 C24 1.369(8) .
C19 C20 1.379(8) .
C19 H19 0.9500 .
C20 C21 1.361(6) .
C20 H20 0.9500 .
C21 C22 1.349(6) .
C21 H21 0.9500 .
C22 C23 1.368(6) .
C22 H22 0.9500 .
C23 C24 1.440(7) .
C23 H23 0.9500 .
C24 C25 1.453(8) .
C25 H25A 0.9800 .
C25 H25B 0.9800 .
C25 H25C 0.9800 .

loop_
_geom_torsion_atom_site_label_1
_geom_torsion_atom_site_label_2
_geom_torsion_atom_site_label_3
_geom_torsion_atom_site_label_4
_geom_torsion
_geom_torsion_site_symmetry_1
_geom_torsion_site_symmetry_4
O1 C1 C2 C3 -178.2(3) . .
C6 C1 C2 C3 2.0(4) . .
O1 C1 C2 Cl1 0.8(4) . .
C6 C1 C2 Cl1 -179.0(2) . .
O1 C1 C2 Cl1' 5.9(4) . .
C6 C1 C2 Cl1' -173.9(3) . .
Li1 Cl1 C2 C3 167.1(3) . .
Li1 Cl1 C2 C1 -12.0(3) . .
Li1 Cl1 C2 Cl1' -37.7(18) . .
C1 C2 C3 C4 -0.7(5) . .
Cl1 C2 C3 C4 -179.7(3) . .
Cl1' C2 C3 C4 174.4(4) . .
C2 C3 C4 C5 -1.2(6) . .
C2 C3 C4 Cl2' -172.7(5) . .
C2 C3 C4 Cl2 177.8(3) . .
C3 C4 C5 C6 1.9(5) . .
Cl2' C4 C5 C6 171.5(6) . .
Cl2 C4 C5 C6 -177.2(3) . .
C4 C5 C6 C1 -0.5(5) . .
C4 C5 C6 C7 178.9(3) . .
O1 C1 C6 C5 178.9(3) . .
C2 C1 C6 C5 -1.3(4) . .
O1 C1 C6 C7 -0.5(4) . .
C2 C1 C6 C7 179.3(3) . .
C5 C6 C7 N1' 129.7(10) . .
C1 C6 C7 N1' -50.9(10) . .
C5 C6 C7 N1 120.3(4) . .
C1 C6 C7 N1 -60.3(5) . .
O2 C8 C9 C10 -177.0(2) . .
C13 C8 C9 C10 2.8(4) . .
O2 C8 C9 Cl3 3.5(4) . .
C13 C8 C9 Cl3 -176.6(2) . .
O2 C8 C9 Cl3' -2.6(3) . .
C13 C8 C9 Cl3' 177.2(2) . .
C8 C9 C10 C11 0.3(4) . .
Cl3 C9 C10 C11 179.8(2) . .
Cl3' C9 C10 C11 -172.6(3) . .
C9 C10 C11 C12 -3.0(4) . .
C9 C10 C11 Cl4' -178.0(4) . .
C9 C10 C11 Cl4 176.8(2) . .
C10 C11 C12 C13 2.3(5) . .
Cl4' C11 C12 C13 176.8(4) . .
Cl4 C11 C12 C13 -177.5(3) . .
C11 C12 C13 C8 1.0(5) . .
C11 C12 C13 C14 -176.3(3) . .
O2 C8 C13 C12 176.4(3) . .
C9 C8 C13 C12 -3.4(4) . .
O2 C8 C13 C14 -6.2(4) . .
C9 C8 C13 C14 174.0(2) . .
C12 C13 C14 N1 -114.3(4) . .
C8 C13 C14 N1 68.3(5) . .
C12 C13 C14 N1' -123.4(9) . .
C8 C13 C14 N1' 59.2(9) . .
C6 C1 O1 Li1 -158.8(4) . .
C2 C1 O1 Li1 21.4(5) . .
C6 C1 O1 Fe1 38.1(3) . .
C2 C1 O1 Fe1 -141.7(2) . .
O2 Li1 O1 C1 110.3(5) 7 .
Cl5 Li1 O1 C1 -153.1(2) . .
Cl1 Li1 O1 C1 -21.9(4) . .
Fe1 Li1 O1 C1 -166.1(4) . .
Fe1 Li1 O1 C1 147.9(2) 7 .
O2 Li1 O1 Fe1 -83.7(6) 7 .
Cl5 Li1 O1 Fe1 13.0(3) . .
Cl1 Li1 O1 Fe1 144.19(13) . .
Fe1 Li1 O1 Fe1 -46.0(3) 7 .
C9 C8 O2 Li1 -71.2(5) . 7
C13 C8 O2 Li1 108.9(4) . 7
C9 C8 O2 Fe1 136.0(2) . .
C13 C8 O2 Fe1 -43.9(3) . .
C13 C14 N1 C15 57.5(7) . .
N1' C14 N1 C15 179(9) . .
C13 C14 N1 C7 -173.7(3) . .
N1' C14 N1 C7 -53(8) . .
C13 C14 N1 Fe1 -63.0(4) . .
N1' C14 N1 Fe1 58(8) . .
N1' C7 N1 C14 110(8) . .
C6 C7 N1 C14 178.8(3) . .
N1' C7 N1 C15 -120(9) . .
C6 C7 N1 C15 -50.8(8) . .
N1' C7 N1 Fe1 -3(8) . .
C6 C7 N1 Fe1 66.5(5) . .
C14 N1 C15 C16 -88.0(8) . .
C7 N1 C15 C16 146.8(7) . .
Fe1 N1 C15 C16 31.8(8) . .
N1 C15 C16 N2 -51.3(9) . .
C15 C16 N2 C17 -80.2(7) . .
C15 C16 N2 C18 162.6(5) . .
C15 C16 N2 Fe1 42.2(5) . .
C6 C7 N1' C15' -71.7(18) . .
N1 C7 N1' C15' 43(7) . .
C6 C7 N1' C14 -173.7(7) . .
N1 C7 N1' C14 -59(8) . .
N1 C14 N1' C7 116(9) . .
C13 C14 N1' C7 178.8(8) . .
N1 C14 N1' C15' 11(7) . .
C13 C14 N1' C15' 74.0(15) . .
C7 N1' C15' C16' 156(2) . .
C14 N1' C15' C16' -94(2) . .
N1' C15' C16' N2' -42(3) . .
C15' C16' N2' C17' -87(2) . .
C15' C16' N2' C18' 151.4(17) . .
C24 C19 C20 C21 0.0(6) . .
C19 C20 C21 C22 2.2(6) . .
C20 C21 C22 C23 -2.0(6) . .
C21 C22 C23 C24 -0.4(6) . .
C20 C19 C24 C23 -2.3(6) . .
C20 C19 C24 C25 175.8(5) . .
C22 C23 C24 C19 2.5(6) . .
C22 C23 C24 C25 -175.7(4) . .
